data_7046843
loop_
_publ_author_name
'Wang, Long'
'Jian, Zhongbao'
'Daniliuc, Constantin G.'
'Kehr, Gerald'
'Erker, Gerhard'

_publ_section_title
;
 Formation of borata-alkene/iminium zwitterions by ynamine hydroboration.
;
_journal_issue 32
_journal_name_full 'Dalton transactions (Cambridge, England : 2003)'
_journal_page_first 10853
_journal_page_last 10856
_journal_paper_doi 10.1039/c8dt02435a
_journal_volume 47
_journal_year 2018
_chemical_formula_sum 'C23 H24 B F10 N Si'
_chemical_formula_weight 543.33
_space_group_crystal_system monoclinic
_space_group_IT_number 14
_space_group_name_Hall '-P 2ybc'
_space_group_name_H-M_alt 'P 1 21/c 1'
_symmetry_space_group_name_Hall '-P 2ybc'
_symmetry_space_group_name_H-M 'P 1 21/c 1'
_atom_sites_solution_hydrogens geom
_audit_update_record
;
2018-05-16 deposited with the CCDC.
2018-06-20 downloaded from the CCDC.
;
_cell_angle_alpha 90
_cell_angle_beta 98.650(2)
_cell_angle_gamma 90
_cell_formula_units_Z 4
_cell_length_a 13.3272(5)
_cell_length_b 12.2348(5)
_cell_length_c 15.6178(6)
_cell_measurement_reflns_used 3491
_cell_measurement_temperature 100.(2)
_cell_measurement_theta_max 66.0102
_cell_measurement_theta_min 3.3543
_cell_volume 2517.60(17)
_computing_cell_refinement 'SAINT V8.37A (Bruker AXS Inc., 2015)'
_computing_data_collection 'APEX3 v2016.1-0 (Bruker AXS Inc., 2016)'
_computing_data_reduction 'SAINT V8.37A (Bruker AXS Inc., 2015)'
_computing_molecular_graphics 'APEX3 v2016.1-0 (Bruker AXS Inc., 2016)'
_computing_publication_material 'APEX3 v2016.1-0 (Bruker AXS Inc., 2016)'
_computing_structure_refinement 'SHELXL-2014/7 (Sheldrick, 2014)'
_computing_structure_solution 'SHELXL-2014/7 (Sheldrick, 2014)'
_diffrn_ambient_temperature 100.(2)
_diffrn_detector_area_resol_mean 8.3333
_diffrn_measured_fraction_theta_full 0.994
_diffrn_measured_fraction_theta_max 0.994
_diffrn_measurement_device_type 'Kappa CCD APEXII'
_diffrn_measurement_method 'phi / omega scans'
_diffrn_radiation_monochromator graphite
_diffrn_radiation_type CuK\a
_diffrn_radiation_wavelength 1.54178
_diffrn_reflns_av_R_equivalents 0.1084
_diffrn_reflns_av_unetI/netI 0.0582
_diffrn_reflns_limit_h_max 15
_diffrn_reflns_limit_h_min -15
_diffrn_reflns_limit_k_max 14
_diffrn_reflns_limit_k_min -14
_diffrn_reflns_limit_l_max 16
_diffrn_reflns_limit_l_min -18
_diffrn_reflns_number 36240
_diffrn_reflns_theta_full 66.61
_diffrn_reflns_theta_max 66.61
_diffrn_reflns_theta_min 3.35
_diffrn_source 'fine-focus sealed tube'
_diffrn_source_type 'fine-focus sealed tube'
_exptl_absorpt_coefficient_mu 1.628
_exptl_absorpt_correction_T_max 0.95
_exptl_absorpt_correction_T_min 0.88
_exptl_absorpt_correction_type multi-scan
_exptl_absorpt_process_details
;
Bruker AXS (2014). SADABS, Version 2014/5, Bruker AXS Inc., Madison, Wisconsin,
USA.
;
_exptl_crystal_colour 'pale yellow'
_exptl_crystal_density_diffrn 1.433
_exptl_crystal_density_method 'not measured'
_exptl_crystal_description plate
_exptl_crystal_F_000 1112
_exptl_crystal_size_max 0.080
_exptl_crystal_size_mid 0.070
_exptl_crystal_size_min 0.030
_refine_diff_density_max 0.237
_refine_diff_density_min -0.365
_refine_ls_extinction_method none
_refine_ls_goodness_of_fit_ref 1.036
_refine_ls_hydrogen_treatment constr
_refine_ls_matrix_type full
_refine_ls_number_parameters 332
_refine_ls_number_reflns 4428
_refine_ls_number_restraints 0
_refine_ls_restrained_S_all 1.036
_refine_ls_R_factor_all 0.0753
_refine_ls_R_factor_gt 0.0468
_refine_ls_shift/su_max 0.000
_refine_ls_shift/su_mean 0.000
_refine_ls_structure_factor_coef Fsqd
_refine_ls_weighting_details 'w=1/[\s^2^(Fo^2^)+(0.0557P)^2^+0.5396P] where P=(Fo^2^+2Fc^2^)/3'
_refine_ls_weighting_scheme calc
_refine_ls_wR_factor_gt 0.1067
_refine_ls_wR_factor_ref 0.1196
_reflns_number_gt 3082
_reflns_number_total 4428
_reflns_threshold_expression 'I > 2\s(I)'
_cod_data_source_file c8dt02435a2.cif
_cod_data_source_block erk8302
_cod_depositor_comments 'Adding full bibliography for 7046836--7046845.cif.'
_cod_database_code 7046843

loop_
_space_group_symop_operation_xyz
'x, y, z'
'-x, y+1/2, -z+1/2'
'-x, -y, -z'
'x, -y-1/2, z-1/2'

loop_
_atom_site_type_symbol
_atom_site_label
_atom_site_fract_x
_atom_site_fract_y
_atom_site_fract_z
_atom_site_U_iso_or_equiv
_atom_site_adp_type
_atom_site_calc_flag
_atom_site_refinement_flags_adp
_atom_site_refinement_flags_posn
_atom_site_occupancy
B B1 0.7233(2) 0.6100(2) 0.4419(2) 0.0229(7) Uani d . . 1
C C2 0.7657(2) 0.5532(2) 0.37389(18) 0.0231(6) Uani d . . 1
N N1 0.78502(17) 0.35790(17) 0.41578(14) 0.0209(5) Uani d . . 1
Si Si1 0.78403(6) 0.61916(6) 0.26833(5) 0.0237(2) Uani d . . 1
C C1 0.8175(2) 0.4510(2) 0.38750(17) 0.0224(6) Uani d . . 1
H H1 0.8848 0.45 0.3743 0.027 Uiso calc U R 1
C C11 0.8531(2) 0.2599(2) 0.4273(2) 0.0269(7) Uani d . . 1
H H11 0.8087 0.1942 0.4286 0.032 Uiso calc U R 1
C C12 0.9128(2) 0.2445(2) 0.3526(2) 0.0343(8) Uani d . . 1
H H12A 0.8674 0.2533 0.2976 0.051 Uiso calc U R 1
H H12B 0.9425 0.171 0.3555 0.051 Uiso calc U R 1
H H12C 0.9671 0.2991 0.3566 0.051 Uiso calc U R 1
C C13 0.9221(2) 0.2655(2) 0.5143(2) 0.0327(7) Uani d . . 1
H H13A 0.9673 0.3288 0.515 0.049 Uiso calc U R 1
H H13B 0.9626 0.1985 0.5232 0.049 Uiso calc U R 1
H H13C 0.8806 0.273 0.5608 0.049 Uiso calc U R 1
C C14 0.6768(2) 0.3401(2) 0.42548(18) 0.0231(6) Uani d . . 1
H H14 0.6433 0.4134 0.4235 0.028 Uiso calc U R 1
C C15 0.6255(2) 0.2747(2) 0.3480(2) 0.0327(7) Uani d . . 1
H H15A 0.6333 0.3132 0.2944 0.049 Uiso calc U R 1
H H15B 0.5531 0.2665 0.3519 0.049 Uiso calc U R 1
H H15C 0.657 0.2023 0.348 0.049 Uiso calc U R 1
C C16 0.6648(2) 0.2877(2) 0.51141(19) 0.0270(7) Uani d . . 1
H H16A 0.6937 0.2139 0.514 0.041 Uiso calc U R 1
H H16B 0.5926 0.2835 0.5168 0.041 Uiso calc U R 1
H H16C 0.7003 0.3318 0.5589 0.041 Uiso calc U R 1
C C3 0.8755(2) 0.7358(2) 0.2835(2) 0.0335(7) Uani d . . 1
H H3A 0.8793 0.77 0.2274 0.05 Uiso calc U R 1
H H3B 0.9428 0.7087 0.3085 0.05 Uiso calc U R 1
H H3C 0.8524 0.7897 0.3227 0.05 Uiso calc U R 1
C C4 0.6608(2) 0.6699(3) 0.2089(2) 0.0337(7) Uani d . . 1
H H4A 0.641 0.7368 0.2367 0.051 Uiso calc U R 1
H H4B 0.6084 0.614 0.2102 0.051 Uiso calc U R 1
H H4C 0.6683 0.6857 0.1487 0.051 Uiso calc U R 1
C C5 0.8332(2) 0.5149(2) 0.19705(19) 0.0315(7) Uani d . . 1
H H5A 0.8474 0.5501 0.1438 0.047 Uiso calc U R 1
H H5B 0.7822 0.4575 0.1825 0.047 Uiso calc U R 1
H H5C 0.8958 0.4825 0.2276 0.047 Uiso calc U R 1
C C21 0.6748(2) 0.7303(2) 0.43076(17) 0.0211(6) Uani d . . 1
C C22 0.7306(2) 0.8210(2) 0.46284(18) 0.0214(6) Uani d . . 1
F F22 0.82842(12) 0.80771(13) 0.49988(10) 0.0296(4) Uani d . . 1
C C23 0.6915(2) 0.9259(2) 0.45971(18) 0.0255(7) Uani d . . 1
F F23 0.75007(14) 1.01144(12) 0.48926(11) 0.0330(4) Uani d . . 1
C C24 0.5916(2) 0.9421(2) 0.42540(19) 0.0264(7) Uani d . . 1
F F24 0.55149(14) 1.04300(12) 0.42323(11) 0.0350(4) Uani d . . 1
C C25 0.5327(2) 0.8551(2) 0.39253(18) 0.0252(6) Uani d . . 1
F F25 0.43492(12) 0.87212(13) 0.35892(11) 0.0321(4) Uani d . . 1
C C26 0.5754(2) 0.7518(2) 0.39527(18) 0.0229(6) Uani d . . 1
F F26 0.51440(12) 0.66870(12) 0.36171(11) 0.0288(4) Uani d . . 1
C C31 0.7328(2) 0.5671(2) 0.53985(18) 0.0215(6) Uani d . . 1
C C32 0.6506(2) 0.5644(2) 0.58522(19) 0.0238(6) Uani d . . 1
F F32 0.55768(12) 0.59442(13) 0.54389(10) 0.0299(4) Uani d . . 1
C C33 0.6558(2) 0.5317(2) 0.67025(19) 0.0259(7) Uani d . . 1
F F33 0.57353(13) 0.53289(14) 0.71060(11) 0.0328(4) Uani d . . 1
C C34 0.7480(2) 0.4997(2) 0.71442(18) 0.0266(7) Uani d . . 1
F F34 0.75687(14) 0.47008(14) 0.79840(10) 0.0353(4) Uani d . . 1
C C35 0.8327(2) 0.5010(2) 0.67333(18) 0.0249(7) Uani d . . 1
F F35 0.92343(13) 0.47170(14) 0.71742(11) 0.0362(4) Uani d . . 1
C C36 0.8237(2) 0.5341(2) 0.58845(18) 0.0222(6) Uani d . . 1
F F36 0.91061(12) 0.53577(13) 0.55338(10) 0.0280(4) Uani d . . 1

loop_
_atom_site_aniso_label
_atom_site_aniso_U_11
_atom_site_aniso_U_22
_atom_site_aniso_U_33
_atom_site_aniso_U_12
_atom_site_aniso_U_13
_atom_site_aniso_U_23
B1 0.0255(18) 0.0176(15) 0.0256(19) -0.0014(13) 0.0041(14) 0.0021(13)
C2 0.0268(16) 0.0216(14) 0.0209(16) -0.0020(12) 0.0035(12) 0.0001(11)
N1 0.0239(13) 0.0180(11) 0.0222(13) 0.0016(9) 0.0082(10) -0.0002(9)
Si1 0.0271(4) 0.0237(4) 0.0213(4) 0.0005(3) 0.0071(3) 0.0020(3)
C1 0.0269(16) 0.0229(14) 0.0188(15) -0.0020(11) 0.0082(12) -0.0001(11)
C11 0.0274(16) 0.0156(13) 0.0384(19) 0.0035(11) 0.0074(14) 0.0023(12)
C12 0.0370(19) 0.0285(16) 0.041(2) 0.0066(13) 0.0188(15) -0.0033(14)
C13 0.0324(18) 0.0260(16) 0.039(2) 0.0089(13) 0.0039(15) 0.0067(13)
C14 0.0197(15) 0.0233(14) 0.0275(16) 0.0012(11) 0.0079(12) 0.0012(12)
C15 0.0291(17) 0.0289(16) 0.040(2) -0.0018(13) 0.0034(15) -0.0026(14)
C16 0.0283(17) 0.0216(14) 0.0338(18) -0.0010(12) 0.0130(14) 0.0005(12)
C3 0.0348(18) 0.0352(17) 0.0323(19) -0.0020(14) 0.0109(15) 0.0055(14)
C4 0.0396(19) 0.0362(18) 0.0262(18) 0.0015(14) 0.0081(14) 0.0020(13)
C5 0.0383(19) 0.0345(17) 0.0220(17) 0.0049(14) 0.0059(14) 0.0018(13)
C21 0.0277(16) 0.0219(14) 0.0150(15) 0.0001(12) 0.0079(12) 0.0007(11)
C22 0.0241(15) 0.0219(14) 0.0188(15) -0.0011(11) 0.0049(12) 0.0027(11)
F22 0.0271(9) 0.0290(9) 0.0315(10) -0.0001(7) 0.0007(7) -0.0010(7)
C23 0.0366(18) 0.0198(14) 0.0205(16) -0.0005(12) 0.0059(13) -0.0021(11)
F23 0.0452(11) 0.0188(8) 0.0335(10) -0.0040(7) 0.0011(8) -0.0030(7)
C24 0.0385(18) 0.0173(14) 0.0256(17) 0.0063(12) 0.0117(14) 0.0019(11)
F24 0.0473(11) 0.0179(8) 0.0404(11) 0.0110(7) 0.0084(9) 0.0037(7)
C25 0.0265(16) 0.0282(15) 0.0217(16) 0.0064(12) 0.0059(13) 0.0031(12)
F25 0.0276(10) 0.0345(10) 0.0336(10) 0.0070(7) 0.0030(8) 0.0037(8)
C26 0.0292(16) 0.0206(14) 0.0195(16) -0.0029(12) 0.0050(12) -0.0027(11)
F26 0.0281(9) 0.0253(9) 0.0333(10) -0.0023(7) 0.0053(7) -0.0020(7)
C31 0.0263(16) 0.0177(13) 0.0218(16) -0.0004(11) 0.0078(12) -0.0003(11)
C32 0.0273(16) 0.0181(14) 0.0262(17) -0.0006(11) 0.0049(13) -0.0018(11)
F32 0.0260(9) 0.0352(9) 0.0298(10) 0.0058(7) 0.0081(7) 0.0027(7)
C33 0.0349(18) 0.0215(14) 0.0237(17) -0.0028(12) 0.0118(14) -0.0040(12)
F33 0.0384(11) 0.0348(9) 0.0292(10) -0.0016(8) 0.0185(8) -0.0011(7)
C34 0.0407(19) 0.0228(14) 0.0166(16) -0.0004(12) 0.0052(13) -0.0007(11)
F34 0.0503(12) 0.0356(10) 0.0213(10) 0.0009(8) 0.0094(8) 0.0042(7)
C35 0.0264(16) 0.0219(14) 0.0251(17) 0.0006(12) -0.0005(13) -0.0003(12)
F35 0.0351(11) 0.0435(11) 0.0284(10) 0.0035(8) -0.0006(8) 0.0069(8)
C36 0.0273(16) 0.0202(13) 0.0212(16) 0.0009(11) 0.0102(13) -0.0016(11)
F36 0.0253(9) 0.0309(9) 0.0290(10) 0.0005(7) 0.0084(7) 0.0019(7)

loop_
_atom_type_symbol
_atom_type_description
_atom_type_scat_dispersion_real
_atom_type_scat_dispersion_imag
_atom_type_scat_source
C C 0.0181 0.0091 'International Tables Vol C Tables 4.2.6.8 and 6.1.1.4'
H H 0.0000 0.0000 'International Tables Vol C Tables 4.2.6.8 and 6.1.1.4'
B B 0.0090 0.0039 'International Tables Vol C Tables 4.2.6.8 and 6.1.1.4'
N N 0.0311 0.0180 'International Tables Vol C Tables 4.2.6.8 and 6.1.1.4'
Si Si 0.2541 0.3302 'International Tables Vol C Tables 4.2.6.8 and 6.1.1.4'
F F 0.0727 0.0534 'International Tables Vol C Tables 4.2.6.8 and 6.1.1.4'

loop_
_geom_angle_atom_site_label_1
_geom_angle_atom_site_label_2
_geom_angle_atom_site_label_3
_geom_angle
C2 B1 C31 123.9(3)
C2 B1 C21 123.6(3)
C31 B1 C21 112.1(2)
C1 C2 B1 122.8(3)
C1 C2 Si1 112.5(2)
B1 C2 Si1 123.4(2)
C1 N1 C14 122.2(2)
C1 N1 C11 120.6(2)
C14 N1 C11 116.7(2)
C4 Si1 C3 108.51(15)
C4 Si1 C5 106.94(14)
C3 Si1 C5 108.38(15)
C4 Si1 C2 110.94(13)
C3 Si1 C2 112.57(13)
C5 Si1 C2 109.30(13)
N1 C1 C2 129.1(3)
N1 C1 H1 115.5
C2 C1 H1 115.5
N1 C11 C12 112.7(2)
N1 C11 C13 110.1(2)
C12 C11 C13 112.0(3)
N1 C11 H11 107.3
C12 C11 H11 107.3
C13 C11 H11 107.3
C11 C12 H12A 109.5
C11 C12 H12B 109.5
H12A C12 H12B 109.5
C11 C12 H12C 109.5
H12A C12 H12C 109.5
H12B C12 H12C 109.5
C11 C13 H13A 109.5
C11 C13 H13B 109.5
H13A C13 H13B 109.5
C11 C13 H13C 109.5
H13A C13 H13C 109.5
H13B C13 H13C 109.5
N1 C14 C16 112.6(2)
N1 C14 C15 108.8(2)
C16 C14 C15 112.7(2)
N1 C14 H14 107.5
C16 C14 H14 107.5
C15 C14 H14 107.5
C14 C15 H15A 109.5
C14 C15 H15B 109.5
H15A C15 H15B 109.5
C14 C15 H15C 109.5
H15A C15 H15C 109.5
H15B C15 H15C 109.5
C14 C16 H16A 109.5
C14 C16 H16B 109.5
H16A C16 H16B 109.5
C14 C16 H16C 109.5
H16A C16 H16C 109.5
H16B C16 H16C 109.5
Si1 C3 H3A 109.5
Si1 C3 H3B 109.5
H3A C3 H3B 109.5
Si1 C3 H3C 109.5
H3A C3 H3C 109.5
H3B C3 H3C 109.5
Si1 C4 H4A 109.5
Si1 C4 H4B 109.5
H4A C4 H4B 109.5
Si1 C4 H4C 109.5
H4A C4 H4C 109.5
H4B C4 H4C 109.5
Si1 C5 H5A 109.5
Si1 C5 H5B 109.5
H5A C5 H5B 109.5
Si1 C5 H5C 109.5
H5A C5 H5C 109.5
H5B C5 H5C 109.5
C26 C21 C22 115.0(2)
C26 C21 B1 124.3(2)
C22 C21 B1 120.6(2)
F22 C22 C23 117.4(2)
F22 C22 C21 119.2(2)
C23 C22 C21 123.4(3)
F23 C23 C24 120.0(2)
F23 C23 C22 120.9(3)
C24 C23 C22 119.0(3)
F24 C24 C23 120.1(3)
F24 C24 C25 119.9(3)
C23 C24 C25 120.0(3)
F25 C25 C24 119.4(2)
F25 C25 C26 121.5(3)
C24 C25 C26 119.1(3)
F26 C26 C21 119.7(2)
F26 C26 C25 116.9(3)
C21 C26 C25 123.4(3)
C36 C31 C32 113.8(3)
C36 C31 B1 123.6(2)
C32 C31 B1 122.5(3)
F32 C32 C33 116.6(3)
F32 C32 C31 118.9(2)
C33 C32 C31 124.6(3)
F33 C33 C34 119.9(3)
F33 C33 C32 121.4(3)
C34 C33 C32 118.6(3)
F34 C34 C33 120.4(3)
F34 C34 C35 119.8(3)
C33 C34 C35 119.7(3)
F35 C35 C36 120.8(3)
F35 C35 C34 119.6(3)
C36 C35 C34 119.6(3)
F36 C36 C35 116.1(2)
F36 C36 C31 120.2(2)
C35 C36 C31 123.7(3)

loop_
_geom_bond_atom_site_label_1
_geom_bond_atom_site_label_2
_geom_bond_distance
B1 C2 1.453(4)
B1 C31 1.604(4)
B1 C21 1.608(4)
C2 C1 1.428(4)
C2 Si1 1.884(3)
N1 C1 1.318(3)
N1 C14 1.488(3)
N1 C11 1.498(3)
Si1 C4 1.867(3)
Si1 C3 1.868(3)
Si1 C5 1.875(3)
C1 H1 0.95
C11 C12 1.519(4)
C11 C13 1.524(4)
C11 H11 1.0
C12 H12A 0.98
C12 H12B 0.98
C12 H12C 0.98
C13 H13A 0.98
C13 H13B 0.98
C13 H13C 0.98
C14 C16 1.518(4)
C14 C15 1.524(4)
C14 H14 1.0
C15 H15A 0.98
C15 H15B 0.98
C15 H15C 0.98
C16 H16A 0.98
C16 H16B 0.98
C16 H16C 0.98
C3 H3A 0.98
C3 H3B 0.98
C3 H3C 0.98
C4 H4A 0.98
C4 H4B 0.98
C4 H4C 0.98
C5 H5A 0.98
C5 H5B 0.98
C5 H5C 0.98
C21 C26 1.382(4)
C21 C22 1.387(4)
C22 F22 1.354(3)
C22 C23 1.383(4)
C23 F23 1.345(3)
C23 C24 1.373(4)
C24 F24 1.344(3)
C24 C25 1.374(4)
C25 F25 1.346(3)
C25 C26 1.384(4)
C26 F26 1.357(3)
C31 C36 1.390(4)
C31 C32 1.392(4)
C32 F32 1.358(3)
C32 C33 1.378(4)
C33 F33 1.345(3)
C33 C34 1.373(4)
C34 F34 1.349(3)
C34 C35 1.379(4)
C35 F35 1.347(3)
C35 C36 1.374(4)
C36 F36 1.353(3)

loop_
_geom_torsion_atom_site_label_1
_geom_torsion_atom_site_label_2
_geom_torsion_atom_site_label_3
_geom_torsion_atom_site_label_4
_geom_torsion
C31 B1 C2 C1 2.1(5)
C21 B1 C2 C1 173.6(3)
C31 B1 C2 Si1 -163.8(2)
C21 B1 C2 Si1 7.7(4)
C1 C2 Si1 C4 133.9(2)
B1 C2 Si1 C4 -58.9(3)
C1 C2 Si1 C3 -104.3(2)
B1 C2 Si1 C3 62.9(3)
C1 C2 Si1 C5 16.2(2)
B1 C2 Si1 C5 -176.6(2)
C14 N1 C1 C2 10.3(4)
C11 N1 C1 C2 -178.7(3)
B1 C2 C1 N1 56.9(4)
Si1 C2 C1 N1 -135.9(3)
C1 N1 C11 C12 -42.9(4)
C14 N1 C11 C12 128.6(3)
C1 N1 C11 C13 82.9(3)
C14 N1 C11 C13 -105.6(3)
C1 N1 C14 C16 -133.8(3)
C11 N1 C14 C16 54.9(3)
C1 N1 C14 C15 100.6(3)
C11 N1 C14 C15 -70.8(3)
C2 B1 C21 C26 85.0(4)
C31 B1 C21 C26 -102.6(3)
C2 B1 C21 C22 -99.5(4)
C31 B1 C21 C22 72.9(3)
C26 C21 C22 F22 179.2(2)
B1 C21 C22 F22 3.3(4)
C26 C21 C22 C23 -0.4(4)
B1 C21 C22 C23 -176.3(3)
F22 C22 C23 F23 2.6(4)
C21 C22 C23 F23 -177.8(3)
F22 C22 C23 C24 -177.7(2)
C21 C22 C23 C24 1.8(4)
F23 C23 C24 F24 -1.6(4)
C22 C23 C24 F24 178.7(2)
F23 C23 C24 C25 177.8(3)
C22 C23 C24 C25 -1.9(4)
F24 C24 C25 F25 -0.4(4)
C23 C24 C25 F25 -179.9(3)
F24 C24 C25 C26 179.9(3)
C23 C24 C25 C26 0.5(4)
C22 C21 C26 F26 179.7(2)
B1 C21 C26 F26 -4.6(4)
C22 C21 C26 C25 -1.0(4)
B1 C21 C26 C25 174.7(3)
F25 C25 C26 F26 0.7(4)
C24 C25 C26 F26 -179.7(2)
F25 C25 C26 C21 -178.6(2)
C24 C25 C26 C21 1.0(4)
C2 B1 C31 C36 49.4(4)
C21 B1 C31 C36 -123.0(3)
C2 B1 C31 C32 -133.7(3)
C21 B1 C31 C32 53.9(3)
C36 C31 C32 F32 -179.7(2)
B1 C31 C32 F32 3.1(4)
C36 C31 C32 C33 -0.5(4)
B1 C31 C32 C33 -177.7(3)
F32 C32 C33 F33 -1.9(4)
C31 C32 C33 F33 178.9(2)
F32 C32 C33 C34 179.4(2)
C31 C32 C33 C34 0.3(4)
F33 C33 C34 F34 -0.5(4)
C32 C33 C34 F34 178.2(2)
F33 C33 C34 C35 -178.6(2)
C32 C33 C34 C35 0.1(4)
F34 C34 C35 F35 0.5(4)
C33 C34 C35 F35 178.6(2)
F34 C34 C35 C36 -178.2(2)
C33 C34 C35 C36 -0.1(4)
F35 C35 C36 F36 -0.4(4)
C34 C35 C36 F36 178.3(2)
F35 C35 C36 C31 -178.9(2)
C34 C35 C36 C31 -0.2(4)
C32 C31 C36 F36 -178.0(2)
B1 C31 C36 F36 -0.8(4)
C32 C31 C36 C35 0.4(4)
B1 C31 C36 C35 177.6(3)
